data_7155263
loop_
_publ_author_name
'Laborde, Julie'
'Deraeve, C\'eline'
'Duhayon, Carine'
'Pratviel, Genevi\`eve'
'Bernardes-G\'enisson, Vania'

_publ_section_title
;
 Ethionamide biomimetic activation and an unprecedented mechanism for its
 conversion into active and non-active metabolites.
;
_journal_issue 37
_journal_name_full 'Organic &amp; biomolecular chemistry'
_journal_page_first 8848
_journal_page_last 8858
_journal_paper_doi 10.1039/c6ob01561a
_journal_volume 14
_journal_year 2016
_chemical_formula_moiety 'C8 H10 N2 O1 S1'
_chemical_formula_sum 'C8 H10 N2 O S'
_chemical_formula_weight 182.25
_space_group_IT_number 2
_symmetry_cell_setting triclinic
_symmetry_space_group_name_Hall '-P 1'
_symmetry_space_group_name_H-M 'P -1'
_atom_sites_solution_hydrogens difmap
_atom_sites_solution_primary direct
_audit_update_record
;
2016-07-20 deposited with the CCDC.
2016-08-23 downloaded from the CCDC.
;
_cell_angle_alpha 90.149(11)
_cell_angle_beta 100.435(12)
_cell_angle_gamma 104.134(11)
_cell_formula_units_Z 4
_cell_length_a 8.2425(11)
_cell_length_b 8.4394(10)
_cell_length_c 13.236(2)
_cell_measurement_reflns_used 5724
_cell_measurement_temperature 180
_cell_measurement_theta_max 71
_cell_measurement_theta_min 5
_cell_volume 877.0(2)
_computing_cell_refinement 'CrysAlis, (Oxford Diffraction, 2002)'
_computing_data_collection 'Gemini, (Oxford Diffraction, 2006)'
_computing_data_reduction 'CrysAlis, (Oxford Diffraction, 2002)'
_computing_molecular_graphics 'CAMERON (Watkin et al., 1996)'
_computing_publication_material 'CRYSTALS (Betteridge et al., 2003)'
_computing_structure_refinement 'CRYSTALS (Betteridge et al., 2003)'
_computing_structure_solution 'SHELXS 86 (Sheldrick, 1986)'
_diffrn_ambient_temperature 180
_diffrn_measured_fraction_theta_full 0.997
_diffrn_measured_fraction_theta_max 0.994
_diffrn_measurement_device Area
_diffrn_measurement_device_type 'Oxford Diffraction Gemini'
_diffrn_measurement_method '\f & \w scans'
_diffrn_radiation_monochromator graphite
_diffrn_radiation_type 'Cu K\a'
_diffrn_radiation_wavelength 1.54180
_diffrn_reflns_av_R_equivalents 0.040
_diffrn_reflns_limit_h_max 10
_diffrn_reflns_limit_h_min -10
_diffrn_reflns_limit_k_max 10
_diffrn_reflns_limit_k_min -8
_diffrn_reflns_limit_l_max 16
_diffrn_reflns_limit_l_min -16
_diffrn_reflns_number 12822
_diffrn_reflns_theta_full 69.057
_diffrn_reflns_theta_max 70.466
_diffrn_reflns_theta_min 3.399
_diffrn_standards_number 0
_exptl_absorpt_coefficient_mu 2.894
_exptl_absorpt_correction_T_max 0.79
_exptl_absorpt_correction_T_min 0.59
_exptl_absorpt_correction_type multi-scan
_exptl_absorpt_process_details 'CrysAlis, (Oxford Diffraction, 2002)'
_exptl_crystal_colour yellow
_exptl_crystal_density_diffrn 1.380
_exptl_crystal_density_method 'not measured'
_exptl_crystal_description planar
_exptl_crystal_F_000 384
_exptl_crystal_size_max 0.220
_exptl_crystal_size_mid 0.180
_exptl_crystal_size_min 0.080
_refine_diff_density_max 0.25
_refine_diff_density_min -0.24
_refine_ls_extinction_method None
_refine_ls_goodness_of_fit_ref 1.0588
_refine_ls_hydrogen_treatment constr
_refine_ls_matrix_type full
_refine_ls_number_parameters 217
_refine_ls_number_reflns 2741
_refine_ls_number_restraints 0
_refine_ls_R_factor_all 0.0417
_refine_ls_R_factor_gt 0.0354
_refine_ls_shift/su_max 0.0012226
_refine_ls_shift/su_mean 0.0000493
_refine_ls_structure_factor_coef F
_refine_ls_weighting_details
;
 Method, part 1, Chebychev polynomial, (Watkin, 1994, Prince, 1982) 
 [weight] = 1.0/[A~0~*T~0~(x)+A~1~*T~1~(x) ... +A~n-1~]*T~n-1~(x)] 
 where A~i~ are the Chebychev coefficients listed below and x= Fcalc/Fmax 
 Method = Robust Weighting (Prince, 1982) 
 W = [weight] * [1-(deltaF/6*sigmaF)^2^]^2^ 
 A~i~ are: 
 11.3 -0.914 9.69 
;
_refine_ls_weighting_scheme calc
_refine_ls_wR_factor_all 0.0428
_refine_ls_wR_factor_gt 0.0425
_refine_ls_wR_factor_ref 0.0425
_reflns_limit_h_max 9
_reflns_limit_h_min -10
_reflns_limit_k_max 10
_reflns_limit_k_min -10
_reflns_limit_l_max 16
_reflns_limit_l_min 0
_reflns_number_gt 2868
_reflns_number_total 3331
_reflns_threshold_expression I>2.0\s(I)
_oxford_refine_ls_r_factor_ref 0.0340
_oxford_reflns_number_all 3317
_oxford_reflns_threshold_expression_ref I>3.0\s(I)
_cod_data_source_file c6ob01561a2.cif
_cod_data_source_block 1
_cod_depositor_comments
;Adding full bibliography for 7155263.cif.

 Adding full bibliography for 7155263.cif.
;
_cod_original_sg_symbol_H-M 'P -1 '
_cod_original_formula_sum 'C8 H10 N2 O1 S1'
_cod_database_code 7155263

loop_
_symmetry_equiv_pos_as_xyz
x,y,z
-x,-y,-z

loop_
_atom_site_label
_atom_site_type_symbol
_atom_site_fract_x
_atom_site_fract_y
_atom_site_fract_z
_atom_site_U_iso_or_equiv
_atom_site_occupancy
_atom_site_adp_type
_atom_site_refinement_flags_posn
N1 N 1.4056(2) 0.7216(2) 0.51910(12) 0.0471 1.0000 Uani .
C2 C 1.5164(2) 0.6695(2) 0.59039(14) 0.0376 1.0000 Uani .
C3 C 1.4666(2) 0.58143(19) 0.67309(13) 0.0328 1.0000 Uani .
C4 C 1.2964(2) 0.54474(19) 0.68445(13) 0.0303 1.0000 Uani .
C5 C 1.1824(2) 0.6015(2) 0.61100(15) 0.0396 1.0000 Uani .
C6 C 1.2430(3) 0.6872(2) 0.53086(16) 0.0482 1.0000 Uani .
C7 C 1.23884(19) 0.44741(18) 0.76964(13) 0.0285 1.0000 Uani .
S8 S 1.03543(5) 0.33844(5) 0.75391(3) 0.0355 1.0000 Uani .
O9 O 1.01814(15) 0.25476(15) 0.85495(10) 0.0398 1.0000 Uani .
N10 N 1.34351(17) 0.44043(17) 0.85614(11) 0.0326 1.0000 Uani .
C11 C 1.6996(3) 0.7124(3) 0.57608(17) 0.0501 1.0000 Uani .
C12 C 1.7766(3) 0.8957(3) 0.58380(17) 0.0531 1.0000 Uani .
N21 N 0.46902(16) -0.09063(17) 0.86163(11) 0.0316 1.0000 Uani .
C22 C 0.35980(19) -0.0284(2) 0.79415(13) 0.0305 1.0000 Uani .
C23 C 0.18838(19) -0.05550(19) 0.80109(12) 0.0292 1.0000 Uani .
C24 C 0.12645(18) -0.15023(18) 0.87833(12) 0.0263 1.0000 Uani .
C25 C 0.2402(2) -0.21161(19) 0.94913(13) 0.0305 1.0000 Uani .
C26 C 0.4086(2) -0.17789(19) 0.93652(14) 0.0323 1.0000 Uani .
C27 C -0.05623(18) -0.18744(19) 0.88610(11) 0.0265 1.0000 Uani .
S28 S -0.14470(4) -0.38218(4) 0.90636(3) 0.0304 1.0000 Uani .
O29 O -0.32418(13) -0.38727(14) 0.92550(9) 0.0348 1.0000 Uani .
N30 N -0.14107(16) -0.07281(16) 0.87777(11) 0.0306 1.0000 Uani .
C31 C 0.4292(2) 0.0716(2) 0.71017(14) 0.0399 1.0000 Uani .
H31 H 1.5472 0.5452 0.7211 0.0409 1.0000 Uiso R
C32 C 0.5930(2) 0.1997(2) 0.74814(15) 0.0400 1.0000 Uani .
H51 H 1.0671 0.5838 0.6180 0.0489 1.0000 Uiso R
H61 H 1.1648 0.7255 0.4823 0.0592 1.0000 Uiso R
H101 H 1.4478 0.5014 0.8693 0.0407 1.0000 Uiso R
H102 H 1.3080 0.3889 0.9102 0.0421 1.0000 Uiso R
H111 H 1.7657 0.6622 0.6278 0.0624 1.0000 Uiso R
H112 H 1.7057 0.6695 0.5099 0.0609 1.0000 Uiso R
H121 H 1.7783 0.9407 0.6511 0.0811 1.0000 Uiso R
H122 H 1.7087 0.9454 0.5322 0.0805 1.0000 Uiso R
H123 H 1.8907 0.9175 0.5711 0.0794 1.0000 Uiso R
H231 H 0.1166 -0.0098 0.7538 0.0367 1.0000 Uiso R
H251 H 0.2067 -0.2707 1.0036 0.0374 1.0000 Uiso R
H261 H 0.4867 -0.2201 0.9833 0.0400 1.0000 Uiso R
H301 H -0.0892 0.0303 0.8726 0.0395 1.0000 Uiso R
H302 H -0.2502 -0.0975 0.8778 0.0370 1.0000 Uiso R
H311 H 0.3457 0.1267 0.6759 0.0498 1.0000 Uiso R
H312 H 0.4483 -0.0024 0.6628 0.0499 1.0000 Uiso R
H321 H 0.6790 0.1477 0.7777 0.0612 1.0000 Uiso R
H322 H 0.6252 0.2629 0.6910 0.0601 1.0000 Uiso R
H323 H 0.5761 0.2727 0.7989 0.0609 1.0000 Uiso R

loop_
_atom_site_aniso_label
_atom_site_aniso_U_11
_atom_site_aniso_U_22
_atom_site_aniso_U_33
_atom_site_aniso_U_23
_atom_site_aniso_U_13
_atom_site_aniso_U_12
N1 0.0546(10) 0.0388(8) 0.0400(8) 0.0095(7) 0.0059(7) -0.0014(7)
C2 0.0419(9) 0.0299(8) 0.0397(9) 0.0021(7) 0.0133(7) 0.0022(7)
C3 0.0316(8) 0.0292(8) 0.0380(8) 0.0037(7) 0.0105(7) 0.0054(6)
C4 0.0296(8) 0.0246(7) 0.0350(8) 0.0003(6) 0.0063(6) 0.0033(6)
C5 0.0319(8) 0.0330(8) 0.0472(10) 0.0046(7) -0.0004(7) 0.0014(7)
C6 0.0470(11) 0.0409(10) 0.0463(10) 0.0129(8) -0.0051(8) 0.0011(8)
C7 0.0242(7) 0.0241(7) 0.0381(8) 0.0007(6) 0.0082(6) 0.0057(6)
S8 0.0221(2) 0.0344(2) 0.0451(2) 0.00457(17) 0.00550(16) -0.00145(15)
O9 0.0304(6) 0.0359(6) 0.0502(7) 0.0075(5) 0.0123(5) -0.0005(5)
N10 0.0222(6) 0.0355(7) 0.0380(7) 0.0057(6) 0.0076(5) 0.0015(5)
C11 0.0507(12) 0.0481(11) 0.0548(11) 0.0090(9) 0.0288(9) 0.0047(9)
C12 0.0455(11) 0.0520(12) 0.0512(11) 0.0058(9) 0.0064(9) -0.0062(9)
N21 0.0198(6) 0.0339(7) 0.0414(8) 0.0000(6) 0.0084(5) 0.0054(5)
C22 0.0220(7) 0.0345(8) 0.0339(8) -0.0012(6) 0.0071(6) 0.0038(6)
C23 0.0207(7) 0.0331(8) 0.0333(8) 0.0033(6) 0.0057(6) 0.0055(6)
C24 0.0189(7) 0.0248(7) 0.0353(8) 0.0009(6) 0.0070(6) 0.0044(5)
C25 0.0244(7) 0.0295(8) 0.0391(8) 0.0061(6) 0.0091(6) 0.0071(6)
C26 0.0220(7) 0.0301(8) 0.0460(9) 0.0033(7) 0.0052(6) 0.0094(6)
C27 0.0196(7) 0.0299(7) 0.0299(7) 0.0043(6) 0.0064(5) 0.0047(6)
S28 0.0212(2) 0.0274(2) 0.0433(2) 0.00694(15) 0.01040(15) 0.00382(14)
O29 0.0192(5) 0.0401(6) 0.0437(6) 0.0089(5) 0.0094(4) 0.0021(4)
N30 0.0181(6) 0.0292(7) 0.0462(8) 0.0071(6) 0.0114(5) 0.0051(5)
C31 0.0246(8) 0.0572(11) 0.0368(9) 0.0062(8) 0.0108(7) 0.0045(7)
C32 0.0309(8) 0.0388(9) 0.0505(10) 0.0131(8) 0.0119(7) 0.0058(7)

loop_
_atom_type_symbol
_atom_type_scat_dispersion_real
_atom_type_scat_dispersion_imag
_atom_type_scat_Cromer_Mann_a1
_atom_type_scat_Cromer_Mann_b1
_atom_type_scat_Cromer_Mann_a2
_atom_type_scat_Cromer_Mann_b2
_atom_type_scat_Cromer_Mann_a3
_atom_type_scat_Cromer_Mann_b3
_atom_type_scat_Cromer_Mann_a4
_atom_type_scat_Cromer_Mann_b4
_atom_type_scat_Cromer_Mann_c
_atom_type_scat_source
C 0.0181 0.0091 2.3100 20.8439 1.0200 10.2075 1.5886 0.5687 0.8650 51.6512 0.2156 'International Tables Vol C 4.2.6.8 and 6.1.1.4'
H 0.0000 0.0000 0.4930 10.5109 0.3229 26.1257 0.1402 3.1424 0.0408 57.7998 0.0030 'International Tables Vol C 4.2.6.8 and 6.1.1.4'
N 0.0311 0.0180 12.2126 0.0057 3.1322 9.8933 2.0125 28.9975 1.1663 0.5826 -11.5290 'International Tables Vol C 4.2.6.8 and 6.1.1.4'
O 0.0492 0.0322 3.0485 13.2771 2.2868 5.7011 1.5463 0.3239 0.8670 32.9089 0.2508 'International Tables Vol C 4.2.6.8 and 6.1.1.4'
S 0.3331 0.5567 6.9053 1.4679 5.2034 22.2151 1.4379 0.2536 1.5863 56.1720 0.8669 'International Tables Vol C 4.2.6.8 and 6.1.1.4'

loop_
_geom_angle_atom_site_label_1
_geom_angle_atom_site_label_2
_geom_angle_atom_site_label_3
_geom_angle
_geom_angle_publ_flag
C2 N1 C6 117.31(16) yes
N1 C2 C3 122.27(17) yes
N1 C2 C11 116.14(17) yes
C3 C2 C11 121.59(17) yes
C2 C3 C4 120.14(16) yes
C2 C3 H31 120.1 no
C4 C3 H31 119.7 no
C3 C4 C5 117.30(16) yes
C3 C4 C7 121.34(15) yes
C5 C4 C7 121.35(15) yes
C4 C5 C6 118.61(17) yes
C4 C5 H51 119.7 no
C6 C5 H51 121.6 no
C5 C6 N1 124.35(18) yes
C5 C6 H61 117.6 no
N1 C6 H61 118.1 no
C4 C7 S8 118.94(12) yes
C4 C7 N10 121.78(14) yes
S8 C7 N10 119.25(12) yes
C7 S8 O9 105.67(8) yes
C7 N10 H101 122.0 no
C7 N10 H102 122.4 no
H101 N10 H102 114.6 no
C2 C11 C12 112.24(18) yes
C2 C11 H111 109.2 no
C12 C11 H111 108.8 no
C2 C11 H112 109.3 no
C12 C11 H112 109.1 no
H111 C11 H112 108.0 no
C11 C12 H121 110.7 no
C11 C12 H122 108.3 no
H121 C12 H122 109.8 no
C11 C12 H123 109.4 no
H121 C12 H123 109.4 no
H122 C12 H123 109.3 no
C22 N21 C26 117.95(13) yes
N21 C22 C23 121.55(15) yes
N21 C22 C31 117.71(14) yes
C23 C22 C31 120.74(15) yes
C22 C23 C24 119.77(15) yes
C22 C23 H231 119.4 no
C24 C23 H231 120.8 no
C23 C24 C25 118.55(14) yes
C23 C24 C27 121.55(14) yes
C25 C24 C27 119.89(14) yes
C24 C25 C26 117.67(15) yes
C24 C25 H251 121.9 no
C26 C25 H251 120.4 no
C25 C26 N21 124.47(15) yes
C25 C26 H261 118.6 no
N21 C26 H261 116.9 no
C24 C27 S28 115.53(11) yes
C24 C27 N30 121.49(13) yes
S28 C27 N30 122.97(11) yes
C27 S28 O29 106.34(7) yes
C27 N30 H301 121.0 no
C27 N30 H302 120.6 no
H301 N30 H302 118.3 no
C22 C31 C32 113.78(15) yes
C22 C31 H311 109.6 no
C32 C31 H311 107.9 no
C22 C31 H312 106.8 no
C32 C31 H312 109.3 no
H311 C31 H312 109.3 no
C31 C32 H321 109.4 no
C31 C32 H322 108.8 no
H321 C32 H322 111.0 no
C31 C32 H323 109.9 no
H321 C32 H323 109.5 no
H322 C32 H323 108.2 no

loop_
_geom_bond_atom_site_label_1
_geom_bond_atom_site_label_2
_geom_bond_distance
_geom_bond_publ_flag
N1 C2 1.343(3) yes
N1 C6 1.338(3) yes
C2 C3 1.392(2) yes
C2 C11 1.511(3) yes
C3 C4 1.397(2) yes
C3 H31 0.941 no
C4 C5 1.396(2) yes
C4 C7 1.476(2) yes
C5 C6 1.385(3) yes
C5 H51 0.946 no
C6 H61 0.941 no
C7 S8 1.6792(15) yes
C7 N10 1.314(2) yes
S8 O9 1.5272(13) yes
N10 H101 0.873 no
N10 H102 0.895 no
C11 C12 1.517(3) yes
C11 H111 0.962 no
C11 H112 0.961 no
C12 H121 0.964 no
C12 H122 0.966 no
C12 H123 0.959 no
N21 C22 1.351(2) yes
N21 C26 1.333(2) yes
C22 C23 1.395(2) yes
C22 C31 1.508(2) yes
C23 C24 1.392(2) yes
C23 H231 0.932 no
C24 C25 1.395(2) yes
C24 C27 1.4839(19) yes
C25 C26 1.389(2) yes
C25 H251 0.922 no
C26 H261 0.945 no
C27 S28 1.6711(15) yes
C27 N30 1.319(2) yes
S28 O29 1.5360(11) yes
N30 H301 0.879 no
N30 H302 0.873 no
C31 C32 1.511(2) yes
C31 H311 0.970 no
C31 H312 0.943 no
C32 H321 0.949 no
C32 H322 0.966 no
C32 H323 0.962 no

loop_
_geom_hbond_atom_site_label_D
_geom_hbond_atom_site_label_H
_geom_hbond_atom_site_label_A
_geom_hbond_site_symmetry_A
_geom_hbond_angle_DHA
_geom_hbond_distance_DH
_geom_hbond_distance_HA
_geom_hbond_distance_DA
_geom_hbond_publ_flag
N10 H101 O29 1_765 167.74(5) 0.873 1.897 2.756(3) yes
N10 H102 O29 2_657 148.01(5) 0.895 2.155 2.953(3) yes
C26 H261 O29 1_655 122.82(5) 0.945 2.550 3.164(3) yes
N30 H301 O9 1_455 177.39(6) 0.879 1.920 2.799(3) yes
N30 H302 N21 1_455 164.05(5) 0.873 2.300 3.148(3) yes
